data_4301368
loop_
_publ_author_name
'Pierre Thu\'ery'

_publ_section_title
;
Uranyl-Lanthanide Heterometallic Complexes with Cucurbit[6]uril and
Perrhenate Ligands
;
_journal_name_full 'Inorganic Chemistry'
_journal_page_first 825
_journal_page_last 827
_journal_paper_doi 10.1021/ic802270n
_journal_volume 48
_journal_year 2009
_chemical_formula_sum 'C36 H58 Lu N25 O44 Re4 U'
_chemical_formula_weight 2702.87
_space_group_IT_number 14
_symmetry_cell_setting monoclinic
_symmetry_space_group_name_Hall '-P 2yn'
_symmetry_space_group_name_H-M 'P 1 21/n 1'
_atom_sites_solution_hydrogens geom
_atom_sites_solution_primary direct
_atom_sites_solution_secondary difmap
_audit_creation_method SHELXL-97
_cell_angle_alpha 90.00
_cell_angle_beta 90.627(2)
_cell_angle_gamma 90.00
_cell_formula_units_Z 4
_cell_length_a 12.2658(4)
_cell_length_b 25.7983(9)
_cell_length_c 20.5848(8)
_cell_measurement_reflns_used 145913
_cell_measurement_temperature 100(2)
_cell_measurement_theta_max 25.68
_cell_measurement_theta_min 3.02
_cell_volume 6513.4(4)
_computing_cell_refinement 'HKL2000 (Otwinowski & Minor, 1997)'
_computing_data_collection 'COLLECT (Nonius, 1998)'
_computing_data_reduction 'HKL2000 (Otwinowski & Minor, 1997)'
_computing_molecular_graphics 'SHELXTL (Sheldrick, 1999)'
_computing_publication_material 'SHELXTL (Sheldrick, 1999); PLATON (Spek, 2003)'
_computing_structure_refinement 'SHELXL-97 (Sheldrick, 1997)'
_computing_structure_solution 'SHELXS-97 (Sheldrick, 1997)'
_diffrn_ambient_temperature 100(2)
_diffrn_measured_fraction_theta_full 0.998
_diffrn_measured_fraction_theta_max 0.998
_diffrn_measurement_device_type 'Nonius Kappa-CCD area-detector diffractometer'
_diffrn_measurement_method 'two \f and four \w scans with 2\% steps (436 frames)'
_diffrn_radiation_monochromator graphite
_diffrn_radiation_source 'fine-focus sealed tube'
_diffrn_radiation_type MoK\a
_diffrn_radiation_wavelength 0.71073
_diffrn_reflns_av_R_equivalents 0.0631
_diffrn_reflns_av_sigmaI/netI 0.0701
_diffrn_reflns_limit_h_max 14
_diffrn_reflns_limit_h_min -14
_diffrn_reflns_limit_k_max 31
_diffrn_reflns_limit_k_min -31
_diffrn_reflns_limit_l_max 25
_diffrn_reflns_limit_l_min -25
_diffrn_reflns_number 145913
_diffrn_reflns_theta_full 25.68
_diffrn_reflns_theta_max 25.68
_diffrn_reflns_theta_min 3.02
_diffrn_standards_decay_% 0
_diffrn_standards_interval_time 0
_diffrn_standards_number 0
_exptl_absorpt_coefficient_mu 11.513
_exptl_absorpt_correction_T_max 0.501
_exptl_absorpt_correction_T_min 0.306
_exptl_absorpt_correction_type multi-scan
_exptl_absorpt_process_details 'SCALEPACK (Otwinowski & Minor, 1997)'
_exptl_crystal_colour 'translucent light yellow'
_exptl_crystal_density_diffrn 2.756
_exptl_crystal_density_method 'not measured'
_exptl_crystal_description parallelepiped
_exptl_crystal_F_000 5056
_exptl_crystal_size_max 0.10
_exptl_crystal_size_mid 0.06
_exptl_crystal_size_min 0.06
_refine_diff_density_max 1.631
_refine_diff_density_min -4.536
_refine_diff_density_rms 0.257
_refine_ls_extinction_method none
_refine_ls_goodness_of_fit_ref 1.016
_refine_ls_hydrogen_treatment constr
_refine_ls_matrix_type full
_refine_ls_number_parameters 1000
_refine_ls_number_reflns 12334
_refine_ls_number_restraints 30
_refine_ls_restrained_S_all 1.016
_refine_ls_R_factor_all 0.0514
_refine_ls_R_factor_gt 0.0366
_refine_ls_shift/su_max 0.001
_refine_ls_shift/su_mean 0.000
_refine_ls_structure_factor_coef Fsqd
_refine_ls_weighting_details 'calc w=1/[\s^2^(Fo^2^)+(0.0372P)^2^+56.2756P] where P=(Fo^2^+2Fc^2^)/3'
_refine_ls_weighting_scheme calc
_refine_ls_wR_factor_gt 0.0933
_refine_ls_wR_factor_ref 0.0981
_reflns_number_gt 10077
_reflns_number_total 12334
_reflns_threshold_expression >2sigma(I)
_cod_data_source_file ic802270n_si_001_4.cif
_cod_data_source_block 4
_cod_original_sg_symbol_H-M 'P 21/n'
_cod_database_code 4301368

loop_
_symmetry_equiv_pos_as_xyz
'x, y, z'
'-x+1/2, y+1/2, -z+1/2'
'-x, -y, -z'
'x-1/2, -y-1/2, z-1/2'

loop_
_atom_site_label
_atom_site_type_symbol
_atom_site_fract_x
_atom_site_fract_y
_atom_site_fract_z
_atom_site_U_iso_or_equiv
_atom_site_adp_type
_atom_site_occupancy
_atom_site_symmetry_multiplicity
_atom_site_calc_flag
_atom_site_refinement_flags
_atom_site_disorder_assembly
_atom_site_disorder_group
U U -0.00228(3) 0.591830(13) 0.718072(15) 0.01636(9) Uani 1 1 d . . .
Lu Lu 0.19328(3) 0.802635(14) 0.679386(17) 0.01495(9) Uani 1 1 d . . .
Re1 Re -0.11629(3) 0.496826(14) 0.852000(17) 0.01735(9) Uani 1 1 d . . .
Re2 Re 0.30173(3) 0.739665(14) 0.846294(17) 0.01993(9) Uani 1 1 d . . .
Re3 Re -0.26652(3) 0.459780(17) 0.52254(2) 0.03145(11) Uani 1 1 d . . .
Re4 Re -0.09059(3) 0.953044(15) 0.770556(18) 0.02275(10) Uani 1 1 d . . .
O1 O -0.0853(5) 0.6477(2) 0.7177(3) 0.0194(13) Uani 1 1 d . . .
O2 O 0.0775(5) 0.5349(2) 0.7158(3) 0.0246(15) Uani 1 1 d . . .
O3 O 0.0863(4) 0.6171(2) 0.8149(3) 0.0174(13) Uani 1 1 d . . .
O4 O 0.3034(5) 0.6308(2) 1.0799(3) 0.0207(14) Uani 1 1 d . . .
O5 O -0.0281(5) 0.7296(2) 0.8280(3) 0.0181(13) Uani 1 1 d . . .
O6 O 0.2023(5) 0.7567(2) 1.0887(3) 0.0243(14) Uani 1 1 d . . .
O7 O 0.1380(5) 0.8474(2) 0.7704(3) 0.0177(13) Uani 1 1 d . . .
O8 O 0.3357(5) 0.8724(3) 1.0415(3) 0.0247(15) Uani 1 1 d . . .
O9 O 0.3607(4) 0.8335(2) 0.7121(3) 0.0187(13) Uani 1 1 d . . .
O10 O 0.5708(5) 0.8537(2) 0.9761(3) 0.0213(14) Uani 1 1 d . . .
O11 O 0.4860(5) 0.7007(2) 0.6930(3) 0.0194(13) Uani 1 1 d . . .
O12 O 0.6990(5) 0.7301(2) 0.9634(3) 0.0209(14) Uani 1 1 d . . .
O13 O 0.3501(5) 0.5987(2) 0.7435(3) 0.0229(14) Uani 1 1 d . . .
O14 O 0.5497(5) 0.6152(2) 1.0175(3) 0.0216(14) Uani 1 1 d . . .
O15 O -0.1039(5) 0.5546(2) 0.8047(3) 0.0227(14) Uani 1 1 d . . .
O16 O -0.1048(5) 0.4417(3) 0.8066(3) 0.0321(16) Uani 1 1 d . . .
O17 O -0.0143(5) 0.4961(3) 0.9103(3) 0.0299(16) Uani 1 1 d . . .
O18 O -0.2377(5) 0.4978(2) 0.8924(3) 0.0259(15) Uani 1 1 d . . .
O19 O 0.1613(5) 0.6386(3) 0.6925(3) 0.0277(15) Uani 1 1 d . . .
H19A H 0.2202 0.6213 0.7088 0.033 Uiso 1 1 d R . .
H19B H 0.1863 0.6706 0.7040 0.033 Uiso 1 1 d R . .
O20 O 0.0093(5) 0.5928(3) 0.6024(3) 0.0263(15) Uani 1 1 d U . .
O21 O -0.1570(5) 0.5444(3) 0.6748(3) 0.0362(17) Uani 1 1 d U . .
H21A H -0.1636 0.5099 0.6753 0.043 Uiso 1 1 d R A .
H21B H -0.2102 0.5573 0.6536 0.043 Uiso 1 1 d R . .
O22 O 0.2450(5) 0.7494(3) 0.7678(3) 0.0261(15) Uani 1 1 d . . .
O23 O 0.2062(5) 0.7130(3) 0.8958(3) 0.0338(17) Uani 1 1 d . . .
O24 O 0.3436(6) 0.7977(3) 0.8775(3) 0.0360(18) Uani 1 1 d . . .
O25 O 0.4106(5) 0.6986(3) 0.8415(3) 0.0342(18) Uani 1 1 d . . .
O26 O 0.2392(5) 0.9190(2) 0.6350(3) 0.0239(14) Uani 1 1 d . . .
O27 O 0.2735(5) 0.8457(2) 0.5876(3) 0.0190(13) Uani 1 1 d . . .
O28 O 0.3138(5) 0.9181(2) 0.5399(3) 0.0249(15) Uani 1 1 d . . .
O29 O 0.0471(5) 0.7531(2) 0.7065(3) 0.0193(13) Uani 1 1 d . . .
H29A H 0.0420 0.7445 0.7498 0.023 Uiso 1 1 d R . .
H29B H 0.0617 0.7243 0.6917 0.023 Uiso 1 1 d R . .
O30 O 0.0491(5) 0.8565(2) 0.6487(3) 0.0196(13) Uani 1 1 d . . .
H30A H 0.0281 0.8885 0.6644 0.024 Uiso 1 1 d R . .
H30B H 0.0165 0.8581 0.6141 0.024 Uiso 1 1 d R . .
O31 O 0.1172(5) 0.7698(2) 0.5852(3) 0.0220(14) Uani 1 1 d . . .
H31A H 0.0566 0.7599 0.5908 0.026 Uiso 1 1 d R . .
H31B H 0.1234 0.7855 0.5494 0.026 Uiso 1 1 d R . .
O32 O 0.3119(5) 0.7444(2) 0.6371(3) 0.0246(15) Uani 1 1 d . . .
H32A H 0.3754 0.7405 0.6492 0.030 Uiso 1 1 d R . .
H32B H 0.3075 0.7214 0.6097 0.030 Uiso 1 1 d R . .
O33 O -0.1865(8) 0.4711(4) 0.5897(5) 0.067(3) Uani 1 1 d U . .
O34 O -0.1821(6) 0.4555(3) 0.4559(4) 0.045(2) Uani 1 1 d U . .
O35 O -0.3597(6) 0.5085(3) 0.5130(4) 0.0383(18) Uani 1 1 d . . .
O36 O -0.3326(6) 0.4024(3) 0.5321(5) 0.057(3) Uani 1 1 d . . .
O37 O 0.0065(5) 0.9530(3) 0.7110(3) 0.0313(17) Uani 1 1 d . . .
O38 O -0.1480(5) 0.8920(3) 0.7751(4) 0.0384(19) Uani 1 1 d . . .
O39 O -0.1897(5) 0.9985(2) 0.7523(3) 0.0261(15) Uani 1 1 d . . .
O40 O -0.0284(6) 0.9675(3) 0.8435(3) 0.046(2) Uani 1 1 d . . .
O41 O -0.1523(5) 0.7897(3) 0.6753(3) 0.0329(17) Uani 1 1 d . . .
H41A H -0.0933 0.7753 0.6703 0.039 Uiso 1 1 d R . .
H41B H -0.2032 0.7836 0.6437 0.039 Uiso 1 1 d R . .
O42 O 0.4080(7) 0.5699(4) 0.6103(4) 0.065(3) Uani 1 1 d U . .
H42A H 0.3931 0.5819 0.6533 0.078 Uiso 1 1 d R . .
H42B H 0.4596 0.5423 0.6138 0.078 Uiso 1 1 d R . .
O43 O 0.2393(6) 0.6627(3) 0.5684(4) 0.0403(19) Uani 1 1 d . . .
H43A H 0.1781 0.6487 0.5444 0.048 Uiso 1 1 d R . .
H43B H 0.2833 0.6338 0.5655 0.048 Uiso 1 1 d R . .
O44 O -0.0691(6) 0.7324(4) 0.5383(4) 0.057(2) Uani 1 1 d . . .
N1 N 0.1799(5) 0.5682(3) 0.8906(3) 0.0141(15) Uani 1 1 d . . .
N2 N 0.0444(6) 0.6166(3) 0.9237(3) 0.0165(15) Uani 1 1 d . . .
N3 N 0.1347(6) 0.6243(3) 1.0295(3) 0.0180(16) Uani 1 1 d . . .
N4 N 0.2693(6) 0.5733(3) 0.9958(3) 0.0171(16) Uani 1 1 d . . .
N5 N -0.0364(5) 0.7025(3) 0.9339(3) 0.0149(15) Uani 1 1 d . . .
N6 N -0.0077(6) 0.7853(3) 0.9156(3) 0.0163(15) Uani 1 1 d . . .
N7 N 0.0742(6) 0.7972(3) 1.0231(3) 0.0186(16) Uani 1 1 d . . .
N8 N 0.0635(5) 0.7116(3) 1.0379(3) 0.0167(16) Uani 1 1 d . . .
N9 N 0.0955(5) 0.8603(3) 0.8781(3) 0.0160(15) Uani 1 1 d . . .
N10 N 0.2303(5) 0.9060(3) 0.8352(3) 0.0155(15) Uani 1 1 d . . .
N11 N 0.3103(6) 0.9164(3) 0.9448(3) 0.0200(16) Uani 1 1 d . . .
N12 N 0.1715(6) 0.8738(3) 0.9866(3) 0.0196(16) Uani 1 1 d . . .
N13 N 0.4088(5) 0.8974(3) 0.7857(3) 0.0163(15) Uani 1 1 d . . .
N14 N 0.5284(5) 0.8370(3) 0.7630(3) 0.0152(15) Uani 1 1 d . . .
N15 N 0.6192(5) 0.8472(3) 0.8674(3) 0.0160(15) Uani 1 1 d . . .
N16 N 0.4857(6) 0.9012(3) 0.8953(3) 0.0180(16) Uani 1 1 d . . .
N17 N 0.6046(6) 0.7508(3) 0.7555(3) 0.0164(15) Uani 1 1 d . . .
N18 N 0.6120(5) 0.6648(3) 0.7639(3) 0.0155(15) Uani 1 1 d . . .
N19 N 0.6880(6) 0.6763(3) 0.8736(3) 0.0166(16) Uani 1 1 d . . .
N20 N 0.7002(6) 0.7619(3) 0.8592(3) 0.0142(15) Uani 1 1 d . . .
N21 N 0.5141(6) 0.5868(3) 0.7978(3) 0.0178(16) Uani 1 1 d . . .
N22 N 0.3620(5) 0.5619(3) 0.8456(3) 0.0130(15) Uani 1 1 d . . .
N23 N 0.4490(5) 0.5585(3) 0.9540(3) 0.0161(15) Uani 1 1 d . . .
N24 N 0.5830(5) 0.6022(3) 0.9076(3) 0.0151(15) Uani 1 1 d . . .
N25 N 0.2750(6) 0.8950(3) 0.5878(3) 0.0189(16) Uani 1 1 d . . .
C1 C 0.1037(7) 0.6023(3) 0.8720(4) 0.0167(18) Uani 1 1 d . . .
C2 C 0.0813(7) 0.5912(3) 0.9827(4) 0.0151(18) Uani 1 1 d . . .
H2 H 0.0228 0.5710 1.0026 0.018 Uiso 1 1 calc R . .
C3 C 0.1757(7) 0.5559(3) 0.9595(4) 0.0168(18) Uani 1 1 d . . .
H3 H 0.1604 0.5191 0.9670 0.020 Uiso 1 1 calc R . .
C4 C 0.2433(7) 0.6121(3) 1.0395(4) 0.0177(19) Uani 1 1 d . . .
C5 C -0.0530(6) 0.6483(3) 0.9205(4) 0.0155(18) Uani 1 1 d . . .
H5A H -0.0852 0.6449 0.8775 0.019 Uiso 1 1 calc R . .
H5B H -0.1051 0.6348 0.9513 0.019 Uiso 1 1 calc R . .
C6 C 0.0805(7) 0.6621(3) 1.0684(4) 0.021(2) Uani 1 1 d . . .
H6A H 0.1229 0.6674 1.1079 0.025 Uiso 1 1 calc R . .
H6B H 0.0102 0.6483 1.0809 0.025 Uiso 1 1 calc R . .
C7 C -0.0223(6) 0.7384(3) 0.8871(4) 0.0165(19) Uani 1 1 d . . .
C8 C -0.0208(7) 0.7834(3) 0.9852(4) 0.0170(19) Uani 1 1 d . . .
H8 H -0.0849 0.8030 0.9989 0.020 Uiso 1 1 calc R . .
C9 C -0.0347(7) 0.7239(3) 0.9991(4) 0.0164(18) Uani 1 1 d . . .
H9 H -0.1019 0.7164 1.0225 0.020 Uiso 1 1 calc R . .
C10 C 0.1216(7) 0.7546(3) 1.0530(4) 0.0172(19) Uani 1 1 d . . .
C11 C -0.0092(6) 0.8331(3) 0.8781(4) 0.0154(18) Uani 1 1 d . . .
H11A H -0.0643 0.8559 0.8956 0.019 Uiso 1 1 calc R . .
H11B H -0.0300 0.8251 0.8336 0.019 Uiso 1 1 calc R . .
C12 C 0.1066(7) 0.8504(3) 1.0376(4) 0.0192(19) Uani 1 1 d . . .
H12A H 0.0416 0.8711 1.0439 0.023 Uiso 1 1 calc R . .
H12B H 0.1482 0.8508 1.0779 0.023 Uiso 1 1 calc R . .
C13 C 0.1550(6) 0.8685(3) 0.8234(4) 0.0146(18) Uani 1 1 d . . .
C14 C 0.2206(7) 0.9277(4) 0.9006(4) 0.0194(19) Uani 1 1 d . . .
H14 H 0.2048 0.9649 0.8991 0.023 Uiso 1 1 calc R . .
C15 C 0.1255(7) 0.8971(3) 0.9297(4) 0.0163(18) Uani 1 1 d . . .
H15 H 0.0645 0.9200 0.9404 0.020 Uiso 1 1 calc R . .
C16 C 0.2780(7) 0.8855(4) 0.9952(4) 0.020(2) Uani 1 1 d . . .
C17 C 0.3036(6) 0.9246(3) 0.7859(4) 0.0139(17) Uani 1 1 d . . .
H17A H 0.3166 0.9613 0.7928 0.017 Uiso 1 1 calc R . .
H17B H 0.2689 0.9206 0.7436 0.017 Uiso 1 1 calc R . .
C18 C 0.4209(6) 0.9341(3) 0.9364(4) 0.0155(18) Uani 1 1 d . . .
H18A H 0.4192 0.9687 0.9180 0.019 Uiso 1 1 calc R . .
H18B H 0.4560 0.9363 0.9788 0.019 Uiso 1 1 calc R . .
C19 C 0.4251(7) 0.8539(3) 0.7506(4) 0.0172(19) Uani 1 1 d . . .
C20 C 0.5877(7) 0.8712(3) 0.8068(4) 0.0181(19) Uani 1 1 d . . .
H20 H 0.6498 0.8876 0.7855 0.022 Uiso 1 1 calc R . .
C21 C 0.4999(7) 0.9115(3) 0.8268(4) 0.0167(18) Uani 1 1 d . . .
H21 H 0.5240 0.9472 0.8190 0.020 Uiso 1 1 calc R . .
C22 C 0.5587(7) 0.8657(3) 0.9187(4) 0.0169(18) Uani 1 1 d . . .
C23 C 0.5838(7) 0.7989(3) 0.7240(4) 0.0166(18) Uani 1 1 d . . .
H23A H 0.5402 0.7924 0.6853 0.020 Uiso 1 1 calc R . .
H23B H 0.6527 0.8134 0.7102 0.020 Uiso 1 1 calc R . .
C24 C 0.7157(7) 0.8157(4) 0.8753(4) 0.020(2) Uani 1 1 d . . .
H24A H 0.7728 0.8297 0.8482 0.024 Uiso 1 1 calc R . .
H24B H 0.7406 0.8181 0.9201 0.024 Uiso 1 1 calc R . .
C25 C 0.5597(7) 0.7056(4) 0.7345(4) 0.020(2) Uani 1 1 d . . .
C26 C 0.7011(7) 0.6818(3) 0.8045(4) 0.0147(18) Uani 1 1 d . . .
H26 H 0.7697 0.6661 0.7906 0.018 Uiso 1 1 calc R . .
C27 C 0.7029(7) 0.7417(3) 0.7938(4) 0.0183(19) Uani 1 1 d . . .
H27 H 0.7685 0.7529 0.7709 0.022 Uiso 1 1 calc R . .
C28 C 0.6944(6) 0.7234(3) 0.9053(4) 0.0160(18) Uani 1 1 d . . .
C29 C 0.5842(7) 0.6121(3) 0.7506(4) 0.0186(19) Uani 1 1 d . . .
H29C H 0.6511 0.5923 0.7475 0.022 Uiso 1 1 calc R . .
H29D H 0.5482 0.6107 0.7084 0.022 Uiso 1 1 calc R . .
C30 C 0.6885(7) 0.6277(3) 0.9081(4) 0.0187(19) Uani 1 1 d . . .
H30C H 0.7110 0.6338 0.9528 0.022 Uiso 1 1 calc R . .
H30D H 0.7416 0.6048 0.8887 0.022 Uiso 1 1 calc R . .
C31 C 0.4024(7) 0.5844(4) 0.7907(4) 0.020(2) Uani 1 1 d . . .
C32 C 0.4469(7) 0.5408(3) 0.8872(4) 0.0174(19) Uani 1 1 d . . .
H32 H 0.4486 0.5028 0.8848 0.021 Uiso 1 1 calc R . .
C33 C 0.5520(7) 0.5649(3) 0.8583(4) 0.0175(19) Uani 1 1 d . . .
H33 H 0.6089 0.5388 0.8517 0.021 Uiso 1 1 calc R . .
C34 C 0.5292(7) 0.5949(3) 0.9658(4) 0.0181(19) Uani 1 1 d . . .
C35 C 0.2520(7) 0.5409(3) 0.8450(4) 0.0199(19) Uani 1 1 d . . .
H35A H 0.2548 0.5045 0.8565 0.024 Uiso 1 1 calc R . .
H35B H 0.2216 0.5436 0.8014 0.024 Uiso 1 1 calc R . .
C36 C 0.3694(7) 0.5448(3) 1.0014(4) 0.0168(19) Uani 1 1 d . . .
H36A H 0.4003 0.5506 1.0444 0.020 Uiso 1 1 calc R . .
H36B H 0.3535 0.5081 0.9974 0.020 Uiso 1 1 calc R . .

loop_
_atom_site_aniso_label
_atom_site_aniso_U_11
_atom_site_aniso_U_22
_atom_site_aniso_U_33
_atom_site_aniso_U_23
_atom_site_aniso_U_13
_atom_site_aniso_U_12
U 0.01607(16) 0.01881(18) 0.01418(16) 0.00036(13) -0.00042(12) 0.00032(13)
Lu 0.01366(18) 0.0174(2) 0.01377(18) -0.00042(15) -0.00043(14) -0.00033(15)
Re1 0.01690(18) 0.01771(19) 0.01743(18) 0.00039(14) 0.00009(14) -0.00210(15)
Re2 0.01775(18) 0.0221(2) 0.01989(19) 0.00241(15) 0.00023(14) 0.00106(15)
Re3 0.0313(2) 0.0276(2) 0.0354(2) 0.00160(19) -0.00060(18) 0.00129(18)
Re4 0.02117(19) 0.0237(2) 0.0235(2) 0.00669(16) 0.00323(15) 0.00477(16)
O1 0.016(3) 0.020(3) 0.022(3) 0.005(3) 0.002(3) 0.006(3)
O2 0.028(3) 0.017(3) 0.029(4) -0.008(3) -0.003(3) 0.010(3)
O3 0.016(3) 0.019(3) 0.017(3) 0.002(3) 0.000(2) -0.005(3)
O4 0.020(3) 0.022(3) 0.021(3) -0.003(3) -0.007(3) 0.000(3)
O5 0.018(3) 0.022(3) 0.014(3) -0.002(3) 0.001(2) -0.001(3)
O6 0.021(3) 0.027(4) 0.025(3) -0.002(3) -0.009(3) 0.001(3)
O7 0.019(3) 0.021(3) 0.014(3) 0.001(3) 0.001(2) 0.000(3)
O8 0.018(3) 0.037(4) 0.019(3) 0.006(3) -0.004(3) -0.008(3)
O9 0.016(3) 0.023(3) 0.017(3) -0.004(3) -0.004(2) 0.001(3)
O10 0.025(3) 0.023(3) 0.017(3) 0.000(3) -0.004(3) -0.003(3)
O11 0.020(3) 0.021(3) 0.017(3) 0.000(3) -0.005(3) 0.003(3)
O12 0.024(3) 0.025(3) 0.014(3) 0.001(3) 0.002(3) -0.005(3)
O13 0.018(3) 0.031(4) 0.020(3) 0.007(3) -0.002(3) 0.002(3)
O14 0.018(3) 0.029(4) 0.018(3) -0.003(3) -0.001(3) -0.001(3)
O15 0.018(3) 0.026(4) 0.025(3) 0.006(3) 0.000(3) -0.008(3)
O16 0.035(4) 0.025(4) 0.036(4) -0.014(3) -0.003(3) 0.002(3)
O17 0.032(4) 0.030(4) 0.027(4) 0.003(3) -0.014(3) -0.004(3)
O18 0.026(3) 0.025(4) 0.027(4) 0.008(3) 0.006(3) 0.002(3)
O19 0.016(3) 0.029(4) 0.037(4) 0.011(3) -0.007(3) -0.005(3)
O20 0.024(3) 0.039(4) 0.016(3) -0.001(3) 0.000(3) 0.002(3)
O21 0.031(4) 0.047(4) 0.031(4) -0.004(3) -0.009(3) -0.009(3)
O22 0.024(3) 0.028(4) 0.026(4) 0.009(3) 0.000(3) 0.003(3)
O23 0.023(3) 0.049(5) 0.029(4) 0.007(3) 0.000(3) -0.008(3)
O24 0.047(4) 0.024(4) 0.037(4) 0.002(3) -0.004(3) -0.010(3)
O25 0.029(4) 0.054(5) 0.019(3) 0.005(3) 0.006(3) 0.016(4)
O26 0.030(4) 0.022(3) 0.020(3) -0.008(3) 0.002(3) 0.005(3)
O27 0.018(3) 0.013(3) 0.026(3) -0.003(3) 0.000(3) 0.001(3)
O28 0.029(4) 0.021(3) 0.025(3) 0.003(3) 0.000(3) -0.005(3)
O29 0.024(3) 0.015(3) 0.018(3) -0.001(3) 0.005(3) -0.005(3)
O30 0.024(3) 0.019(3) 0.016(3) 0.000(3) -0.004(3) 0.006(3)
O31 0.028(3) 0.025(4) 0.013(3) 0.002(3) -0.002(3) -0.003(3)
O32 0.023(3) 0.025(4) 0.026(4) -0.007(3) -0.007(3) 0.009(3)
O33 0.069(5) 0.059(5) 0.072(6) -0.030(5) -0.020(5) 0.019(5)
O34 0.040(4) 0.035(4) 0.060(5) 0.012(4) 0.014(4) 0.008(3)
O35 0.037(4) 0.034(4) 0.043(4) 0.013(4) 0.004(3) 0.009(4)
O36 0.045(5) 0.040(5) 0.087(7) 0.020(5) 0.034(5) 0.007(4)
O37 0.032(4) 0.025(4) 0.038(4) 0.004(3) 0.020(3) 0.004(3)
O38 0.031(4) 0.024(4) 0.060(5) 0.017(4) 0.010(4) -0.002(3)
O39 0.024(3) 0.025(4) 0.029(4) 0.005(3) -0.004(3) 0.007(3)
O40 0.048(5) 0.060(5) 0.029(4) 0.007(4) -0.009(4) 0.009(4)
O41 0.024(4) 0.048(5) 0.027(4) -0.002(3) -0.001(3) -0.001(3)
O42 0.071(5) 0.083(6) 0.042(5) -0.002(4) -0.001(4) 0.005(5)
O43 0.041(4) 0.025(4) 0.054(5) -0.022(4) -0.012(4) 0.004(3)
O44 0.037(4) 0.075(6) 0.059(5) -0.034(5) 0.004(4) -0.013(4)
N1 0.015(4) 0.016(4) 0.011(3) 0.000(3) 0.003(3) 0.002(3)
N2 0.020(4) 0.015(4) 0.014(4) 0.003(3) 0.000(3) 0.001(3)
N3 0.016(4) 0.019(4) 0.019(4) -0.005(3) 0.000(3) 0.008(3)
N4 0.022(4) 0.016(4) 0.013(4) -0.003(3) -0.003(3) -0.001(3)
N5 0.017(4) 0.020(4) 0.007(3) -0.001(3) 0.001(3) 0.000(3)
N6 0.022(4) 0.015(4) 0.012(3) 0.003(3) 0.000(3) 0.002(3)
N7 0.020(4) 0.022(4) 0.014(4) -0.002(3) -0.004(3) -0.004(3)
N8 0.014(4) 0.022(4) 0.014(4) -0.003(3) -0.002(3) 0.001(3)
N9 0.016(4) 0.017(4) 0.014(4) 0.004(3) 0.001(3) 0.000(3)
N10 0.018(4) 0.013(4) 0.016(4) -0.003(3) 0.003(3) 0.001(3)
N11 0.016(4) 0.024(4) 0.021(4) -0.003(3) -0.004(3) -0.001(3)
N12 0.020(4) 0.022(4) 0.017(4) 0.001(3) 0.001(3) 0.003(3)
N13 0.012(3) 0.021(4) 0.016(4) -0.004(3) -0.001(3) -0.003(3)
N14 0.013(3) 0.014(4) 0.019(4) -0.002(3) -0.003(3) 0.002(3)
N15 0.013(3) 0.019(4) 0.016(4) 0.001(3) 0.001(3) 0.004(3)
N16 0.017(4) 0.025(4) 0.012(4) 0.001(3) 0.000(3) 0.001(3)
N17 0.019(4) 0.017(4) 0.013(4) 0.001(3) -0.001(3) -0.001(3)
N18 0.013(3) 0.015(4) 0.018(4) 0.005(3) -0.001(3) 0.000(3)
N19 0.022(4) 0.020(4) 0.008(3) 0.004(3) -0.002(3) 0.001(3)
N20 0.020(4) 0.013(4) 0.010(3) -0.002(3) 0.001(3) 0.001(3)
N21 0.019(4) 0.021(4) 0.013(4) -0.002(3) 0.004(3) 0.001(3)
N22 0.012(3) 0.013(4) 0.014(4) -0.002(3) 0.000(3) 0.000(3)
N23 0.014(4) 0.018(4) 0.016(4) -0.002(3) -0.003(3) -0.003(3)
N24 0.008(3) 0.021(4) 0.016(4) -0.001(3) 0.001(3) -0.001(3)
N25 0.017(4) 0.026(4) 0.013(4) 0.003(3) -0.001(3) -0.003(3)
C1 0.018(4) 0.010(4) 0.022(5) -0.004(4) -0.001(4) -0.003(4)
C2 0.013(4) 0.014(4) 0.018(4) 0.008(4) -0.001(3) -0.006(3)
C3 0.017(4) 0.017(5) 0.016(4) 0.000(4) 0.000(3) 0.000(4)
C4 0.020(4) 0.020(5) 0.013(4) 0.004(4) -0.001(4) -0.005(4)
C5 0.010(4) 0.016(4) 0.021(4) -0.002(4) -0.002(3) -0.003(3)
C6 0.026(5) 0.023(5) 0.014(4) 0.001(4) -0.002(4) 0.002(4)
C7 0.010(4) 0.015(5) 0.024(5) 0.002(4) -0.001(4) 0.001(3)
C8 0.015(4) 0.022(4) 0.014(4) -0.001(4) 0.002(3) 0.004(3)
C9 0.015(4) 0.020(5) 0.013(4) 0.000(4) -0.003(3) 0.002(4)
C10 0.017(4) 0.024(5) 0.011(4) -0.001(4) 0.007(4) 0.008(4)
C11 0.011(4) 0.020(5) 0.016(4) 0.002(4) -0.003(3) 0.001(4)
C12 0.024(5) 0.016(5) 0.018(4) -0.001(4) -0.001(4) -0.003(4)
C13 0.015(4) 0.010(4) 0.018(4) -0.001(4) -0.006(3) 0.007(3)
C14 0.018(4) 0.021(5) 0.019(5) -0.005(4) -0.007(4) 0.003(4)
C15 0.017(4) 0.017(5) 0.015(4) -0.003(4) 0.004(3) -0.002(4)
C16 0.023(5) 0.024(5) 0.015(4) -0.009(4) -0.005(4) -0.002(4)
C17 0.015(4) 0.015(4) 0.012(4) 0.002(3) -0.004(3) 0.003(4)
C18 0.011(4) 0.019(5) 0.016(4) -0.001(4) -0.004(3) -0.003(4)
C19 0.017(4) 0.016(5) 0.018(4) 0.007(4) 0.004(4) -0.004(4)
C20 0.014(4) 0.019(5) 0.022(5) 0.002(4) -0.003(4) 0.002(4)
C21 0.013(4) 0.014(5) 0.022(5) -0.001(4) -0.003(4) 0.001(4)
C22 0.019(4) 0.012(4) 0.020(5) 0.001(4) -0.006(4) -0.005(4)
C23 0.012(4) 0.020(5) 0.018(4) 0.001(4) 0.000(3) -0.002(4)
C24 0.017(4) 0.027(5) 0.017(4) 0.004(4) -0.006(4) -0.003(4)
C25 0.017(4) 0.027(5) 0.015(4) 0.002(4) 0.005(4) 0.001(4)
C26 0.013(4) 0.017(5) 0.014(4) 0.001(4) -0.001(3) 0.001(4)
C27 0.017(4) 0.022(5) 0.016(4) -0.001(4) 0.002(4) 0.003(4)
C28 0.012(4) 0.017(5) 0.019(5) 0.007(4) -0.002(3) 0.002(4)
C29 0.021(5) 0.020(5) 0.015(4) 0.002(4) 0.003(4) 0.002(4)
C30 0.018(4) 0.022(5) 0.017(4) 0.000(4) 0.001(4) -0.001(4)
C31 0.018(5) 0.023(5) 0.018(5) -0.006(4) 0.005(4) -0.001(4)
C32 0.018(4) 0.019(5) 0.016(4) -0.001(4) -0.003(3) 0.002(4)
C33 0.016(4) 0.017(5) 0.019(4) 0.001(4) -0.005(4) 0.002(4)
C34 0.016(4) 0.022(5) 0.017(5) 0.009(4) 0.004(4) 0.006(4)
C35 0.022(5) 0.020(5) 0.017(4) -0.001(4) -0.001(4) 0.000(4)
C36 0.017(4) 0.020(5) 0.013(4) 0.003(4) -0.003(3) 0.000(4)

loop_
_atom_type_symbol
_atom_type_description
_atom_type_scat_dispersion_real
_atom_type_scat_dispersion_imag
_atom_type_scat_source
C C 0.0033 0.0016 'International Tables Vol C Tables 4.2.6.8 and 6.1.1.4'
H H 0.0000 0.0000 'International Tables Vol C Tables 4.2.6.8 and 6.1.1.4'
N N 0.0061 0.0033 'International Tables Vol C Tables 4.2.6.8 and 6.1.1.4'
O O 0.0106 0.0060 'International Tables Vol C Tables 4.2.6.8 and 6.1.1.4'
Lu Lu -0.4720 5.8584 'International Tables Vol C Tables 4.2.6.8 and 6.1.1.4'
Re Re -1.0185 7.2310 'International Tables Vol C Tables 4.2.6.8 and 6.1.1.4'
U U -9.6767 9.6646 'International Tables Vol C Tables 4.2.6.8 and 6.1.1.4'

loop_
_geom_angle_atom_site_label_1
_geom_angle_atom_site_label_2
_geom_angle_atom_site_label_3
_geom_angle
_geom_angle_site_symmetry_1
_geom_angle_site_symmetry_3
_geom_angle_publ_flag
O1 U O2 177.6(3) . . ?
O1 U O3 92.2(2) . . ?
O2 U O3 90.1(2) . . ?
O1 U O20 91.6(2) . . ?
O2 U O20 86.7(3) . . ?
O3 U O20 144.2(2) . . ?
O1 U O15 91.5(2) . . ?
O2 U O15 88.8(3) . . ?
O3 U O15 73.7(2) . . ?
O20 U O15 141.8(2) . . ?
O1 U O19 94.1(2) . . ?
O2 U O19 87.0(3) . . ?
O3 U O19 70.6(2) . . ?
O20 U O19 73.6(2) . . ?
O15 U O19 144.0(2) . . ?
O1 U O21 87.8(3) . . ?
O2 U O21 90.1(3) . . ?
O3 U O21 143.6(2) . . ?
O20 U O21 72.1(2) . . ?
O15 U O21 70.0(2) . . ?
O19 U O21 145.7(2) . . ?
O32 Lu O29 103.4(2) . . ?
O32 Lu O9 76.5(2) . . ?
O29 Lu O9 145.8(2) . . ?
O32 Lu O31 71.9(2) . . ?
O29 Lu O31 71.8(2) . . ?
O9 Lu O31 136.6(2) . . ?
O32 Lu O7 146.8(2) . . ?
O29 Lu O7 80.9(2) . . ?
O9 Lu O7 81.9(2) . . ?
O31 Lu O7 138.3(2) . . ?
O32 Lu O30 141.1(2) . . ?
O29 Lu O30 78.7(2) . . ?
O9 Lu O30 123.1(2) . . ?
O31 Lu O30 72.1(2) . . ?
O7 Lu O30 72.1(2) . . ?
O32 Lu O22 75.1(2) . . ?
O29 Lu O22 72.0(2) . . ?
O9 Lu O22 75.2(2) . . ?
O31 Lu O22 122.6(2) . . ?
O7 Lu O22 75.2(2) . . ?
O30 Lu O22 138.8(2) . . ?
O32 Lu O27 74.7(2) . . ?
O29 Lu O27 141.3(2) . . ?
O9 Lu O27 72.4(2) . . ?
O31 Lu O27 71.0(2) . . ?
O7 Lu O27 122.1(2) . . ?
O30 Lu O27 80.07(19) . . ?
O22 Lu O27 139.8(2) . . ?
O16 Re1 O18 110.8(3) . . ?
O16 Re1 O17 107.9(3) . . ?
O18 Re1 O17 106.8(3) . . ?
O16 Re1 O15 112.8(3) . . ?
O18 Re1 O15 109.4(3) . . ?
O17 Re1 O15 108.9(3) . . ?
O23 Re2 O24 109.5(3) . . ?
O23 Re2 O25 109.1(3) . . ?
O24 Re2 O25 109.5(4) . . ?
O23 Re2 O22 109.7(3) . . ?
O24 Re2 O22 109.4(3) . . ?
O25 Re2 O22 109.6(3) . . ?
O36 Re3 O35 109.5(4) . . ?
O36 Re3 O33 108.9(5) . . ?
O35 Re3 O33 110.2(4) . . ?
O36 Re3 O34 109.0(4) . . ?
O35 Re3 O34 111.1(3) . . ?
O33 Re3 O34 108.0(4) . . ?
O40 Re4 O37 108.7(4) . . ?
O40 Re4 O38 109.1(4) . . ?
O37 Re4 O38 108.8(3) . . ?
O40 Re4 O39 110.4(3) . . ?
O37 Re4 O39 109.7(3) . . ?
O38 Re4 O39 110.1(3) . . ?
C1 O3 U 141.6(5) . . ?
C13 O7 Lu 152.8(5) . . ?
C19 O9 Lu 154.5(5) . . ?
Re1 O15 U 142.2(3) . . ?
U O19 H19A 109.6 . . ?
U O19 H19B 132.7 . . ?
H19A O19 H19B 94.9 . . ?
U O21 H21A 124.8 . . ?
U O21 H21B 126.0 . . ?
H21A O21 H21B 109.0 . . ?
Re2 O22 Lu 152.3(4) . . ?
N25 O27 Lu 117.7(5) . . ?
Lu O29 H29A 115.8 . . ?
Lu O29 H29B 104.0 . . ?
H29A O29 H29B 98.9 . . ?
Lu O30 H30A 130.6 . . ?
Lu O30 H30B 129.1 . . ?
H30A O30 H30B 97.2 . . ?
Lu O31 H31A 111.4 . . ?
Lu O31 H31B 121.1 . . ?
H31A O31 H31B 112.0 . . ?
Lu O32 H32A 125.1 . . ?
Lu O32 H32B 134.8 . . ?
H32A O32 H32B 100.0 . . ?
H41A O41 H41B 115.4 . . ?
H42A O42 H42B 107.9 . . ?
H43A O43 H43B 96.8 . . ?
C1 N1 C3 113.0(7) . . ?
C1 N1 C35 123.7(7) . . ?
C3 N1 C35 122.9(7) . . ?
C1 N2 C5 124.9(7) . . ?
C1 N2 C2 111.9(7) . . ?
C5 N2 C2 122.8(7) . . ?
C4 N3 C6 121.7(7) . . ?
C4 N3 C2 113.3(7) . . ?
C6 N3 C2 124.6(7) . . ?
C4 N4 C36 121.4(7) . . ?
C4 N4 C3 112.1(7) . . ?
C36 N4 C3 124.2(7) . . ?
C7 N5 C5 123.3(7) . . ?
C7 N5 C9 113.4(7) . . ?
C5 N5 C9 123.2(7) . . ?
C7 N6 C8 112.4(7) . . ?
C7 N6 C11 121.8(7) . . ?
C8 N6 C11 123.8(7) . . ?
C10 N7 C8 112.3(7) . . ?
C10 N7 C12 122.9(7) . . ?
C8 N7 C12 124.1(7) . . ?
C10 N8 C6 123.7(7) . . ?
C10 N8 C9 111.9(7) . . ?
C6 N8 C9 122.8(7) . . ?
C13 N9 C11 123.5(7) . . ?
C13 N9 C15 111.4(7) . . ?
C11 N9 C15 121.5(7) . . ?
C13 N10 C17 122.6(7) . . ?
C13 N10 C14 112.0(7) . . ?
C17 N10 C14 125.2(7) . . ?
C16 N11 C18 123.6(7) . . ?
C16 N11 C14 111.6(7) . . ?
C18 N11 C14 124.8(7) . . ?
C16 N12 C15 112.6(7) . . ?
C16 N12 C12 122.4(7) . . ?
C15 N12 C12 123.6(7) . . ?
C19 N13 C21 113.9(7) . . ?
C19 N13 C17 122.3(7) . . ?
C21 N13 C17 123.6(7) . . ?
C19 N14 C23 123.8(7) . . ?
C19 N14 C20 112.4(7) . . ?
C23 N14 C20 121.6(7) . . ?
C22 N15 C20 111.9(7) . . ?
C22 N15 C24 123.6(7) . . ?
C20 N15 C24 123.5(7) . . ?
C22 N16 C18 123.4(7) . . ?
C22 N16 C21 112.5(7) . . ?
C18 N16 C21 122.4(7) . . ?
C25 N17 C23 122.3(7) . . ?
C25 N17 C27 111.6(7) . . ?
C23 N17 C27 122.1(7) . . ?
C25 N18 C29 122.4(7) . . ?
C25 N18 C26 111.9(7) . . ?
C29 N18 C26 125.5(7) . . ?
C28 N19 C26 111.9(7) . . ?
C28 N19 C30 122.2(7) . . ?
C26 N19 C30 125.0(7) . . ?
C28 N20 C24 123.1(7) . . ?
C28 N20 C27 112.6(7) . . ?
C24 N20 C27 123.9(7) . . ?
C31 N21 C33 112.7(7) . . ?
C31 N21 C29 122.8(7) . . ?
C33 N21 C29 124.4(7) . . ?
C31 N22 C32 112.5(7) . . ?
C31 N22 C35 119.8(7) . . ?
C32 N22 C35 121.8(7) . . ?
C34 N23 C36 122.6(7) . . ?
C34 N23 C32 112.8(7) . . ?
C36 N23 C32 124.2(7) . . ?
C34 N24 C33 113.0(7) . . ?
C34 N24 C30 119.2(7) . . ?
C33 N24 C30 122.2(7) . . ?
O26 N25 O28 121.5(7) . . ?
O26 N25 O27 119.9(7) . . ?
O28 N25 O27 118.6(7) . . ?
O3 C1 N1 125.5(8) . . ?
O3 C1 N2 124.8(8) . . ?
N1 C1 N2 109.7(7) . . ?
N3 C2 N2 115.4(7) . . ?
N3 C2 C3 102.6(6) . . ?
N2 C2 C3 103.5(6) . . ?
N3 C2 H2 111.6 . . ?
N2 C2 H2 111.6 . . ?
C3 C2 H2 111.6 . . ?
N4 C3 N1 113.8(7) . . ?
N4 C3 C2 104.5(7) . . ?
N1 C3 C2 101.9(7) . . ?
N4 C3 H3 112.0 . . ?
N1 C3 H3 112.0 . . ?
C2 C3 H3 112.0 . . ?
O4 C4 N3 126.3(8) . . ?
O4 C4 N4 126.5(8) . . ?
N3 C4 N4 107.2(7) . . ?
N5 C5 N2 115.1(7) . . ?
N5 C5 H5A 108.5 . . ?
N2 C5 H5A 108.5 . . ?
N5 C5 H5B 108.5 . . ?
N2 C5 H5B 108.5 . . ?
H5A C5 H5B 107.5 . . ?
N3 C6 N8 115.3(7) . . ?
N3 C6 H6A 108.5 . . ?
N8 C6 H6A 108.5 . . ?
N3 C6 H6B 108.5 . . ?
N8 C6 H6B 108.5 . . ?
H6A C6 H6B 107.5 . . ?
O5 C7 N5 124.7(8) . . ?
O5 C7 N6 126.4(8) . . ?
N5 C7 N6 108.8(7) . . ?
N7 C8 N6 115.5(7) . . ?
N7 C8 C9 103.4(7) . . ?
N6 C8 C9 103.2(7) . . ?
N7 C8 H8 111.4 . . ?
N6 C8 H8 111.4 . . ?
C9 C8 H8 111.4 . . ?
N5 C9 N8 115.0(7) . . ?
N5 C9 C8 101.9(6) . . ?
N8 C9 C8 102.6(7) . . ?
N5 C9 H9 112.1 . . ?
N8 C9 H9 112.1 . . ?
C8 C9 H9 112.1 . . ?
O6 C10 N8 126.3(8) . . ?
O6 C10 N7 124.4(8) . . ?
N8 C10 N7 109.3(7) . . ?
N6 C11 N9 113.6(7) . . ?
N6 C11 H11A 108.8 . . ?
N9 C11 H11A 108.8 . . ?
N6 C11 H11B 108.8 . . ?
N9 C11 H11B 108.8 . . ?
H11A C11 H11B 107.7 . . ?
N12 C12 N7 113.1(7) . . ?
N12 C12 H12A 109.0 . . ?
N7 C12 H12A 109.0 . . ?
N12 C12 H12B 109.0 . . ?
N7 C12 H12B 109.0 . . ?
H12A C12 H12B 107.8 . . ?
O7 C13 N10 125.5(8) . . ?
O7 C13 N9 125.0(8) . . ?
N10 C13 N9 109.4(7) . . ?
N11 C14 N10 115.6(7) . . ?
N11 C14 C15 103.1(7) . . ?
N10 C14 C15 103.5(7) . . ?
N11 C14 H14 111.4 . . ?
N10 C14 H14 111.4 . . ?
C15 C14 H14 111.4 . . ?
N12 C15 N9 114.5(7) . . ?
N12 C15 C14 104.0(7) . . ?
N9 C15 C14 103.6(6) . . ?
N12 C15 H15 111.4 . . ?
N9 C15 H15 111.4 . . ?
C14 C15 H15 111.4 . . ?
O8 C16 N12 125.9(8) . . ?
O8 C16 N11 125.4(8) . . ?
N12 C16 N11 108.6(8) . . ?
N10 C17 N13 113.4(7) . . ?
N10 C17 H17A 108.9 . . ?
N13 C17 H17A 108.9 . . ?
N10 C17 H17B 108.9 . . ?
N13 C17 H17B 108.9 . . ?
H17A C17 H17B 107.7 . . ?
N16 C18 N11 114.1(7) . . ?
N16 C18 H18A 108.7 . . ?
N11 C18 H18A 108.7 . . ?
N16 C18 H18B 108.7 . . ?
N11 C18 H18B 108.7 . . ?
H18A C18 H18B 107.6 . . ?
O9 C19 N13 126.9(8) . . ?
O9 C19 N14 125.0(8) . . ?
N13 C19 N14 108.0(7) . . ?
N15 C20 N14 113.9(7) . . ?
N15 C20 C21 103.8(7) . . ?
N14 C20 C21 103.1(6) . . ?
N15 C20 H20 111.8 . . ?
N14 C20 H20 111.8 . . ?
C21 C20 H20 111.8 . . ?
N13 C21 N16 115.2(7) . . ?
N13 C21 C20 102.1(7) . . ?
N16 C21 C20 103.0(7) . . ?
N13 C21 H21 111.9 . . ?
N16 C21 H21 111.9 . . ?
C20 C21 H21 111.9 . . ?
O10 C22 N16 125.6(8) . . ?
O10 C22 N15 125.9(8) . . ?
N16 C22 N15 108.5(7) . . ?
N17 C23 N14 115.1(7) . . ?
N17 C23 H23A 108.5 . . ?
N14 C23 H23A 108.5 . . ?
N17 C23 H23B 108.5 . . ?
N14 C23 H23B 108.5 . . ?
H23A C23 H23B 107.5 . . ?
N20 C24 N15 114.2(7) . . ?
N20 C24 H24A 108.7 . . ?
N15 C24 H24A 108.7 . . ?
N20 C24 H24B 108.7 . . ?
N15 C24 H24B 108.7 . . ?
H24A C24 H24B 107.6 . . ?
O11 C25 N17 126.6(8) . . ?
O11 C25 N18 124.0(8) . . ?
N17 C25 N18 109.3(7) . . ?
N18 C26 N19 116.9(7) . . ?
N18 C26 C27 103.4(7) . . ?
N19 C26 C27 103.8(7) . . ?
N18 C26 H26 110.7 . . ?
N19 C26 H26 110.7 . . ?
C27 C26 H26 110.7 . . ?
N20 C27 N17 114.9(7) . . ?
N20 C27 C26 103.0(7) . . ?
N17 C27 C26 102.8(7) . . ?
N20 C27 H27 111.8 . . ?
N17 C27 H27 111.8 . . ?
C26 C27 H27 111.8 . . ?
O12 C28 N20 125.1(8) . . ?
O12 C28 N19 126.5(8) . . ?
N20 C28 N19 108.3(7) . . ?
N18 C29 N21 116.0(7) . . ?
N18 C29 H29C 108.3 . . ?
N21 C29 H29C 108.3 . . ?
N18 C29 H29D 108.3 . . ?
N21 C29 H29D 108.3 . . ?
H29C C29 H29D 107.4 . . ?
N19 C30 N24 113.0(7) . . ?
N19 C30 H30C 109.0 . . ?
N24 C30 H30C 109.0 . . ?
N19 C30 H30D 109.0 . . ?
N24 C30 H30D 109.0 . . ?
H30C C30 H30D 107.8 . . ?
O13 C31 N22 126.5(8) . . ?
O13 C31 N21 126.0(8) . . ?
N22 C31 N21 107.5(8) . . ?
N22 C32 N23 116.6(7) . . ?
N22 C32 C33 102.5(7) . . ?
N23 C32 C33 103.3(7) . . ?
N22 C32 H32 111.3 . . ?
N23 C32 H32 111.3 . . ?
C33 C32 H32 111.3 . . ?
N21 C33 N24 115.1(7) . . ?
N21 C33 C32 103.1(7) . . ?
N24 C33 C32 102.2(7) . . ?
N21 C33 H33 111.9 . . ?
N24 C33 H33 111.9 . . ?
C32 C33 H33 111.9 . . ?
O14 C34 N23 126.1(8) . . ?
O14 C34 N24 127.2(8) . . ?
N23 C34 N24 106.6(7) . . ?
N22 C35 N1 112.4(7) . . ?
N22 C35 H35A 109.1 . . ?
N1 C35 H35A 109.1 . . ?
N22 C35 H35B 109.1 . . ?
N1 C35 H35B 109.1 . . ?
H35A C35 H35B 107.9 . . ?
N23 C36 N4 114.1(7) . . ?
N23 C36 H36A 108.7 . . ?
N4 C36 H36A 108.7 . . ?
N23 C36 H36B 108.7 . . ?
N4 C36 H36B 108.7 . . ?
H36A C36 H36B 107.6 . . ?

loop_
_geom_bond_atom_site_label_1
_geom_bond_atom_site_label_2
_geom_bond_distance
_geom_bond_site_symmetry_2
_geom_bond_publ_flag
U O1 1.766(6) . ?
U O2 1.767(6) . ?
U O3 2.352(6) . ?
U O20 2.386(6) . ?
U O15 2.389(6) . ?
U O19 2.404(6) . ?
U O21 2.419(7) . ?
U Lu 6.0005(5) . ?
Lu O32 2.271(6) . ?
Lu O29 2.276(6) . ?
Lu O9 2.297(6) . ?
Lu O31 2.304(6) . ?
Lu O7 2.308(6) . ?
Lu O30 2.332(6) . ?
Lu O22 2.362(6) . ?
Lu O27 2.412(6) . ?
Re1 O16 1.708(6) . ?
Re1 O18 1.714(6) . ?
Re1 O17 1.725(6) . ?
Re1 O15 1.787(6) . ?
Re2 O23 1.707(6) . ?
Re2 O24 1.707(7) . ?
Re2 O25 1.708(6) . ?
Re2 O22 1.769(6) . ?
Re3 O36 1.700(8) . ?
Re3 O35 1.708(7) . ?
Re3 O33 1.712(9) . ?
Re3 O34 1.732(7) . ?
Re4 O40 1.718(8) . ?
Re4 O37 1.719(6) . ?
Re4 O38 1.728(7) . ?
Re4 O39 1.727(6) . ?
O3 C1 1.252(10) . ?
O4 C4 1.206(10) . ?
O5 C7 1.239(10) . ?
O6 C10 1.227(10) . ?
O7 C13 1.236(10) . ?
O8 C16 1.229(10) . ?
O9 C19 1.231(10) . ?
O10 C22 1.228(10) . ?
O11 C25 1.242(10) . ?
O12 C28 1.209(10) . ?
O13 C31 1.216(11) . ?
O14 C34 1.211(10) . ?
O19 H19A 0.9097 . ?
O19 H19B 0.9113 . ?
O21 H21A 0.8951 . ?
O21 H21B 0.8490 . ?
O26 N25 1.236(9) . ?
O27 N25 1.270(9) . ?
O28 N25 1.252(9) . ?
O29 H29A 0.9218 . ?
O29 H29B 0.8226 . ?
O30 H30A 0.9239 . ?
O30 H30B 0.8137 . ?
O31 H31A 0.7962 . ?
O31 H31B 0.8438 . ?
O32 H32A 0.8216 . ?
O32 H32B 0.8200 . ?
O41 H41A 0.8204 . ?
O41 H41B 0.9115 . ?
O42 H42A 0.9562 . ?
O42 H42B 0.9541 . ?
O43 H43A 0.9626 . ?
O43 H43B 0.9224 . ?
N1 C1 1.336(11) . ?
N1 C3 1.455(10) . ?
N1 C35 1.474(10) . ?
N2 C1 1.346(11) . ?
N2 C5 1.449(10) . ?
N2 C2 1.449(10) . ?
N3 C4 1.383(11) . ?
N3 C6 1.432(11) . ?
N3 C2 1.439(11) . ?
N4 C4 1.384(11) . ?
N4 C36 1.434(11) . ?
N4 C3 1.435(11) . ?
N5 C7 1.349(11) . ?
N5 C5 1.439(11) . ?
N5 C9 1.451(10) . ?
N6 C7 1.357(11) . ?
N6 C8 1.445(10) . ?
N6 C11 1.453(11) . ?
N7 C10 1.384(11) . ?
N7 C8 1.438(11) . ?
N7 C12 1.460(11) . ?
N8 C10 1.353(11) . ?
N8 C6 1.437(11) . ?
N8 C9 1.473(10) . ?
N9 C13 1.364(11) . ?
N9 C11 1.465(10) . ?
N9 C15 1.469(11) . ?
N10 C13 1.358(11) . ?
N10 C17 1.445(10) . ?
N10 C14 1.464(11) . ?
N11 C16 1.369(12) . ?
N11 C18 1.444(10) . ?
N11 C14 1.449(11) . ?
N12 C16 1.351(11) . ?
N12 C15 1.428(11) . ?
N12 C12 1.455(11) . ?
N13 C19 1.351(11) . ?
N13 C21 1.442(10) . ?
N13 C17 1.468(10) . ?
N14 C19 1.361(11) . ?
N14 C23 1.443(10) . ?
N14 C20 1.451(11) . ?
N15 C22 1.384(11) . ?
N15 C20 1.440(11) . ?
N15 C24 1.444(11) . ?
N16 C22 1.364(11) . ?
N16 C18 1.444(10) . ?
N16 C21 1.447(11) . ?
N17 C25 1.358(11) . ?
N17 C23 1.423(11) . ?
N17 C27 1.453(11) . ?
N18 C25 1.371(11) . ?
N18 C29 1.428(11) . ?
N18 C26 1.436(10) . ?
N19 C28 1.381(11) . ?
N19 C26 1.439(10) . ?
N19 C30 1.442(11) . ?
N20 C28 1.375(10) . ?
N20 C24 1.438(11) . ?
N20 C27 1.444(10) . ?
N21 C31 1.377(11) . ?
N21 C33 1.440(11) . ?
N21 C29 1.459(10) . ?
N22 C31 1.369(11) . ?
N22 C32 1.447(10) . ?
N22 C35 1.453(11) . ?
N23 C34 1.379(11) . ?
N23 C36 1.432(10) . ?
N23 C32 1.451(10) . ?
N24 C34 1.386(10) . ?
N24 C33 1.447(11) . ?
N24 C30 1.451(10) . ?
C2 C3 1.554(12) . ?
C2 H2 0.9800 . ?
C3 H3 0.9800 . ?
C5 H5A 0.9700 . ?
C5 H5B 0.9700 . ?
C6 H6A 0.9700 . ?
C6 H6B 0.9700 . ?
C8 C9 1.569(12) . ?
C8 H8 0.9800 . ?
C9 H9 0.9800 . ?
C11 H11A 0.9700 . ?
C11 H11B 0.9700 . ?
C12 H12A 0.9700 . ?
C12 H12B 0.9700 . ?
C14 C15 1.534(12) . ?
C14 H14 0.9800 . ?
C15 H15 0.9800 . ?
C17 H17A 0.9700 . ?
C17 H17B 0.9700 . ?
C18 H18A 0.9700 . ?
C18 H18B 0.9700 . ?
C20 C21 1.557(11) . ?
C20 H20 0.9800 . ?
C21 H21 0.9800 . ?
C23 H23A 0.9700 . ?
C23 H23B 0.9700 . ?
C24 H24A 0.9700 . ?
C24 H24B 0.9700 . ?
C26 C27 1.563(12) . ?
C26 H26 0.9800 . ?
C27 H27 0.9800 . ?
C29 H29C 0.9700 . ?
C29 H29D 0.9700 . ?
C30 H30C 0.9700 . ?
C30 H30D 0.9700 . ?
C32 C33 1.555(12) . ?
C32 H32 0.9800 . ?
C33 H33 0.9800 . ?
C35 H35A 0.9700 . ?
C35 H35B 0.9700 . ?
C36 H36A 0.9700 . ?
C36 H36B 0.9700 . ?

loop_
_geom_hbond_atom_site_label_D
_geom_hbond_atom_site_label_H
_geom_hbond_atom_site_label_A
_geom_hbond_distance_DH
_geom_hbond_distance_HA
_geom_hbond_distance_DA
_geom_hbond_angle_DHA
_geom_hbond_site_symmetry_A
O19 H19A O13 0.91 1.83 2.733(9) 169.2 .
O19 H19B O22 0.91 2.52 3.405(9) 163.5 .
O21 H21A O33 0.90 2.04 2.601(11) 119.4 .
O29 H29A O5 0.92 1.87 2.744(8) 156.5 .
O29 H29B O19 0.82 2.53 3.283(9) 153.5 .
O30 H30A O37 0.92 1.94 2.849(9) 168.3 .
O30 H30B O14 0.81 2.15 2.797(8) 136.9 4_575
O31 H31A O44 0.80 2.00 2.652(10) 138.6 .
O31 H31B O12 0.84 2.05 2.710(8) 134.8 4_575
O32 H32A O11 0.82 1.92 2.665(8) 150.6 .
O32 H32B O43 0.82 1.93 2.686(9) 154.0 .
O41 H41A O29 0.82 1.95 2.692(9) 149.2 .
O41 H41B O6 0.91 1.92 2.779(9) 157.1 4_575
O42 H42A O13 0.96 1.98 2.934(10) 172.5 .
O43 H43A O10 0.96 1.92 2.824(9) 155.9 4_575
